data_4342165
loop_
_publ_author_name
'Castro, Goretti'
'Bastida, Rufina'
'Mac\'ias, Alejandro'
'P\'erez-Lourido, Paulo'
'Platas-Iglesias, Carlos'
'Valencia, Laura'

_publ_section_title
;
 Lanthanide(III) Complexation with an Amide Derived Pyridinophane.
;
_journal_issue 4
_journal_name_full 'Inorganic chemistry'
_journal_page_first 1671
_journal_page_last 1683
_journal_paper_doi 10.1021/ic502653r
_journal_volume 54
_journal_year 2015
_chemical_formula_sum 'C27 H39 N9 O6'
_chemical_formula_weight 585.67
_chemical_name_systematic
;
 ?
;
_space_group_IT_number 2
_symmetry_cell_setting triclinic
_symmetry_space_group_name_Hall '-P 1'
_symmetry_space_group_name_H-M 'P -1'
_atom_sites_solution_hydrogens geom
_atom_sites_solution_primary direct
_atom_sites_solution_secondary difmap
_audit_creation_method SHELXL-97
_cell_angle_alpha 117.856(8)
_cell_angle_beta 95.342(10)
_cell_angle_gamma 92.016(9)
_cell_formula_units_Z 2
_cell_length_a 8.973(4)
_cell_length_b 14.210(7)
_cell_length_c 14.926(7)
_cell_measurement_temperature 293(2)
_cell_volume 1668.6(14)
_computing_cell_refinement 'BRUKER smart'
_computing_data_collection 'BRUKER smart'
_computing_data_reduction 'BRUKER Shelxtl'
_computing_molecular_graphics 'ORTEP-3 FOR Windows (Farrugia, 1997)'
_computing_publication_material 'Win GX publication routines (Farrugia, 1999)'
_computing_structure_refinement 'SHELXL-97 (Sheldrick, 1997)'
_computing_structure_solution 'SHELXS-97 (Sheldrick, 1997)'
_diffrn_ambient_temperature 293(2)
_diffrn_measured_fraction_theta_full 0.973
_diffrn_measured_fraction_theta_max 0.973
_diffrn_measurement_device_type 'BRUKER CCD-1000 area detector'
_diffrn_measurement_method 'omega scans'
_diffrn_radiation_monochromator graphite
_diffrn_radiation_source 'fine-focus sealed tube'
_diffrn_radiation_type MoK\a
_diffrn_radiation_wavelength 0.71073
_diffrn_reflns_av_R_equivalents 0.0643
_diffrn_reflns_av_sigmaI/netI 0.1052
_diffrn_reflns_limit_h_max 10
_diffrn_reflns_limit_h_min -10
_diffrn_reflns_limit_k_max 16
_diffrn_reflns_limit_k_min -16
_diffrn_reflns_limit_l_max 17
_diffrn_reflns_limit_l_min -17
_diffrn_reflns_number 12826
_diffrn_reflns_theta_full 25.39
_diffrn_reflns_theta_max 25.39
_diffrn_reflns_theta_min 1.56
_exptl_absorpt_coefficient_mu 0.085
_exptl_absorpt_correction_T_max 0.9874
_exptl_absorpt_correction_T_min 0.9751
_exptl_absorpt_correction_type empirical
_exptl_absorpt_process_details sadabs
_exptl_crystal_colour colourless
_exptl_crystal_density_diffrn 1.166
_exptl_crystal_density_method 'not measured'
_exptl_crystal_description prism
_exptl_crystal_F_000 624
_exptl_crystal_size_max 0.30
_exptl_crystal_size_mid 0.22
_exptl_crystal_size_min 0.15
_refine_diff_density_max 0.894
_refine_diff_density_min -0.252
_refine_diff_density_rms 0.106
_refine_ls_extinction_method none
_refine_ls_goodness_of_fit_ref 1.054
_refine_ls_hydrogen_treatment mixed
_refine_ls_matrix_type full
_refine_ls_number_parameters 390
_refine_ls_number_reflns 5969
_refine_ls_number_restraints 1
_refine_ls_restrained_S_all 1.054
_refine_ls_R_factor_all 0.1655
_refine_ls_R_factor_gt 0.0945
_refine_ls_shift/su_max 0.000
_refine_ls_shift/su_mean 0.000
_refine_ls_structure_factor_coef Fsqd
_refine_ls_weighting_details 'calc w=1/[\s^2^(Fo^2^)+(0.1913P)^2^+0.0000P] where P=(Fo^2^+2Fc^2^)/3'
_refine_ls_weighting_scheme calc
_refine_ls_wR_factor_gt 0.2940
_refine_ls_wR_factor_ref 0.3466
_reflns_number_gt 2772
_reflns_number_total 5969
_reflns_threshold_expression >2sigma(I)
_cod_data_source_file ic502653r_si_002.cif
_cod_data_source_block TPPTAM
_cod_depositor_comments
;
The following automatic conversions were performed:

'_symmetry_cell_setting' value 'Triclinic' changed to 'triclinic'
according to
/usr/data/users/saulius/crontab/automatic-downloads/rss-feeds/ACS/lib/dictionaries/cif_core.dic
dictionary named 'cif_core.dic' version 2.4.2 from 2011-04-26.

Automatic conversion script
Id: cif_fix_values 3008 2015-01-20 13:52:24Z robertas 

 Adding full bibliography for 4342165--4342179.cif.
;
_cod_original_cell_volume 1668.7(14)
_cod_original_sg_symbol_H-M P-1
_cod_database_code 4342165

loop_
_symmetry_equiv_pos_as_xyz
'x, y, z'
'-x, -y, -z'

loop_
_atom_site_label
_atom_site_type_symbol
_atom_site_fract_x
_atom_site_fract_y
_atom_site_fract_z
_atom_site_U_iso_or_equiv
_atom_site_adp_type
_atom_site_occupancy
_atom_site_symmetry_multiplicity
_atom_site_calc_flag
_atom_site_refinement_flags
C1 C 1.0648(6) -0.3007(4) 0.2772(4) 0.0576(13) Uani 1 1 d .
C2 C 1.1510(7) -0.3801(5) 0.2686(5) 0.0735(16) Uani 1 1 d .
H2 H 1.1370 -0.4156 0.3065 0.088 Uiso 1 1 calc R
C3 C 1.2593(7) -0.4081(5) 0.2034(6) 0.091(2) Uani 1 1 d .
H3 H 1.3165 -0.4644 0.1947 0.109 Uiso 1 1 calc R
C4 C 1.2816(7) -0.3527(5) 0.1524(5) 0.0825(19) Uani 1 1 d .
H4 H 1.3539 -0.3705 0.1077 0.099 Uiso 1 1 calc R
C5 C 1.1952(6) -0.2691(5) 0.1676(4) 0.0659(15) Uani 1 1 d .
C6 C 1.2242(6) -0.1963(5) 0.1211(5) 0.0754(17) Uani 1 1 d .
H6A H 1.2480 -0.1235 0.1752 0.091 Uiso 1 1 calc R
H6B H 1.3102 -0.2177 0.0835 0.091 Uiso 1 1 calc R
C7 C 1.1057(8) -0.1085(5) 0.0354(5) 0.0813(18) Uani 1 1 d .
H7A H 1.0180 -0.1123 -0.0098 0.098 Uiso 1 1 calc R
H7B H 1.1936 -0.1111 0.0013 0.098 Uiso 1 1 calc R
C8 C 1.1170(7) -0.0025(5) 0.1334(5) 0.0689(15) Uani 1 1 d .
C9 C 1.2290(7) 0.0772(6) 0.1534(6) 0.087(2) Uani 1 1 d .
H9 H 1.2996 0.0658 0.1083 0.104 Uiso 1 1 calc R
C10 C 1.2336(8) 0.1722(6) 0.2399(6) 0.092(2) Uani 1 1 d .
H10 H 1.3075 0.2268 0.2548 0.110 Uiso 1 1 calc R
C11 C 1.1275(7) 0.1865(5) 0.3052(5) 0.0778(17) Uani 1 1 d .
H11 H 1.1279 0.2513 0.3642 0.093 Uiso 1 1 calc R
C12 C 1.0214(6) 0.1041(4) 0.2820(4) 0.0584(13) Uani 1 1 d .
C13 C 0.9051(6) 0.1168(4) 0.3508(4) 0.0633(14) Uani 1 1 d .
H13A H 0.9253 0.0736 0.3845 0.076 Uiso 1 1 calc R
H13B H 0.9107 0.1909 0.4031 0.076 Uiso 1 1 calc R
C14 C 0.6402(6) 0.0870(4) 0.3590(4) 0.0644(14) Uani 1 1 d .
H14A H 0.5441 0.0600 0.3164 0.077 Uiso 1 1 calc R
H14B H 0.6323 0.1605 0.4091 0.077 Uiso 1 1 calc R
C15 C 0.6697(5) 0.0229(4) 0.4136(4) 0.0549(13) Uani 1 1 d .
C16 C 0.6973(7) 0.0747(5) 0.5198(4) 0.0692(15) Uani 1 1 d .
H16 H 0.7008 0.1488 0.5570 0.083 Uiso 1 1 calc R
C17 C 0.7192(7) 0.0136(6) 0.5681(4) 0.0826(18) Uani 1 1 d .
H17 H 0.7400 0.0461 0.6389 0.099 Uiso 1 1 calc R
C18 C 0.7104(6) -0.0946(5) 0.5122(4) 0.0661(15) Uani 1 1 d .
H18 H 0.7223 -0.1369 0.5442 0.079 Uiso 1 1 calc R
C19 C 0.6836(5) -0.1408(4) 0.4068(4) 0.0542(12) Uani 1 1 d .
C20 C 0.6707(6) -0.2603(4) 0.3438(4) 0.0607(14) Uani 1 1 d .
H20A H 0.6675 -0.2916 0.3891 0.073 Uiso 1 1 calc R
H20B H 0.5762 -0.2827 0.2991 0.073 Uiso 1 1 calc R
C21 C 0.9398(6) -0.2694(4) 0.3443(4) 0.0621(14) Uani 1 1 d .
H21A H 0.9475 -0.3030 0.3878 0.075 Uiso 1 1 calc R
H21B H 0.9497 -0.1925 0.3877 0.075 Uiso 1 1 calc R
C22 C 1.0851(8) -0.2965(6) -0.0442(5) 0.096(2) Uani 1 1 d .
H22A H 1.1004 -0.3568 -0.0317 0.116 Uiso 1 1 calc R
H22B H 1.1660 -0.2904 -0.0806 0.116 Uiso 1 1 calc R
C23 C 0.9388(9) -0.3188(5) -0.1110(5) 0.087(2) Uani 1 1 d .
C24 C 0.7163(6) 0.1468(4) 0.2446(4) 0.0619(14) Uani 1 1 d .
H24A H 0.8082 0.1780 0.2358 0.074 Uiso 1 1 calc R
H24B H 0.6610 0.2050 0.2882 0.074 Uiso 1 1 calc R
C25 C 0.6242(5) 0.0851(4) 0.1424(4) 0.0533(12) Uani 1 1 d .
C26 C 0.7639(6) -0.4171(4) 0.2226(4) 0.0625(14) Uani 1 1 d .
H26A H 0.7225 -0.4443 0.2647 0.075 Uiso 1 1 calc R
H26B H 0.8588 -0.4475 0.2053 0.075 Uiso 1 1 calc R
C27 C 0.6595(6) -0.4540(4) 0.1271(4) 0.0506(12) Uani 1 1 d .
N1 N 1.0877(5) -0.2428(4) 0.2289(3) 0.0638(12) Uani 1 1 d .
N2 N 1.0947(5) -0.2006(4) 0.0529(3) 0.0706(13) Uani 1 1 d .
N3 N 1.0152(5) 0.0098(4) 0.1966(4) 0.0656(12) Uani 1 1 d .
N4 N 0.7552(4) 0.0851(3) 0.2953(3) 0.0534(10) Uani 1 1 d .
N5 N 0.6647(4) -0.0833(3) 0.3576(3) 0.0529(10) Uani 1 1 d .
N6 N 0.7923(4) -0.3024(3) 0.2816(3) 0.0512(10) Uani 1 1 d .
N7 N 0.8160(7) -0.2883(4) -0.0655(4) 0.0875(16) Uani 1 1 d .
H7C H 0.7299 -0.3018 -0.1016 0.105 Uiso 1 1 calc R
H7D H 0.8226 -0.2549 0.0001 0.105 Uiso 1 1 calc R
N8 N 0.6149(5) -0.0190(3) 0.1005(3) 0.0663(12) Uani 1 1 d .
H8A H 0.5648 -0.0569 0.0411 0.080 Uiso 1 1 calc R
H8B H 0.6589 -0.0497 0.1321 0.080 Uiso 1 1 calc R
N9 N 0.6574(5) -0.3911(3) 0.0848(3) 0.0618(12) Uani 1 1 d .
H9A H 0.6014 -0.4098 0.0281 0.074 Uiso 1 1 calc R
H9B H 0.7121 -0.3311 0.1137 0.074 Uiso 1 1 calc R
O1 O 0.9343(6) -0.3669(4) -0.2048(3) 0.1063(16) Uani 1 1 d .
O2 O 0.5629(4) 0.1325(3) 0.0998(3) 0.0667(10) Uani 1 1 d .
O3 O 0.5832(4) -0.5406(3) 0.0886(3) 0.0632(10) Uani 1 1 d .
O1W O 0.7731(4) -0.1672(3) 0.1550(3) 0.0619(10) Uani 1 1 d D
O5W O 0.4965(6) -0.6600(4) 0.1770(4) 0.0992(15) Uani 1 1 d .
O2W O 1.3516(15) 0.4450(11) 0.3491(10) 0.150(5) Uiso 0.50 1 d P
O3W O 1.087(2) -0.4478(17) -0.3737(16) 0.111(6) Uiso 0.25 1 d P
O4W O 0.493(3) 0.3551(19) 0.4866(19) 0.129(7) Uiso 0.25 1 d P
H1W H 0.765(13) -0.145(10) 0.231(6) 0.22(5) Uiso 1 1 d D
H2W H 0.858(11) -0.105(7) 0.188(9) 0.23(5) Uiso 1 1 d D

loop_
_atom_site_aniso_label
_atom_site_aniso_U_11
_atom_site_aniso_U_22
_atom_site_aniso_U_33
_atom_site_aniso_U_23
_atom_site_aniso_U_13
_atom_site_aniso_U_12
C1 0.058(3) 0.054(3) 0.051(3) 0.019(3) -0.006(2) 0.005(2)
C2 0.065(4) 0.067(4) 0.094(4) 0.043(3) 0.001(3) 0.012(3)
C3 0.071(4) 0.079(4) 0.126(6) 0.050(4) 0.011(4) 0.029(3)
C4 0.067(4) 0.089(5) 0.086(4) 0.034(4) 0.015(3) 0.030(3)
C5 0.065(4) 0.072(4) 0.055(3) 0.025(3) 0.004(3) 0.013(3)
C6 0.056(4) 0.098(5) 0.072(4) 0.040(4) 0.008(3) 0.011(3)
C7 0.089(5) 0.098(5) 0.068(4) 0.046(4) 0.022(3) 0.010(4)
C8 0.068(4) 0.083(4) 0.071(4) 0.049(3) 0.011(3) 0.007(3)
C9 0.064(4) 0.114(6) 0.106(5) 0.073(5) 0.015(4) -0.008(4)
C10 0.077(5) 0.096(5) 0.120(6) 0.070(5) 0.000(4) -0.019(4)
C11 0.075(4) 0.076(4) 0.090(4) 0.049(4) -0.001(4) -0.006(3)
C12 0.058(3) 0.064(3) 0.064(3) 0.041(3) 0.000(3) 0.001(3)
C13 0.071(4) 0.063(3) 0.052(3) 0.026(3) -0.002(3) -0.001(3)
C14 0.069(4) 0.065(3) 0.062(3) 0.031(3) 0.012(3) 0.015(3)
C15 0.051(3) 0.059(3) 0.053(3) 0.025(3) 0.010(2) 0.006(2)
C16 0.085(4) 0.059(3) 0.046(3) 0.011(3) 0.008(3) 0.000(3)
C17 0.102(5) 0.095(5) 0.041(3) 0.024(3) 0.010(3) 0.009(4)
C18 0.080(4) 0.076(4) 0.042(3) 0.028(3) 0.005(3) 0.008(3)
C19 0.051(3) 0.068(3) 0.049(3) 0.031(3) 0.013(2) 0.007(2)
C20 0.057(3) 0.065(3) 0.066(3) 0.036(3) 0.006(3) -0.003(2)
C21 0.067(4) 0.065(3) 0.049(3) 0.024(3) -0.006(3) 0.001(3)
C22 0.103(5) 0.104(5) 0.065(4) 0.023(4) 0.019(4) 0.032(4)
C23 0.116(6) 0.081(4) 0.059(4) 0.028(3) 0.010(4) 0.013(4)
C24 0.070(4) 0.056(3) 0.065(3) 0.034(3) 0.002(3) 0.005(3)
C25 0.052(3) 0.059(3) 0.058(3) 0.035(3) 0.008(2) 0.005(2)
C26 0.068(4) 0.052(3) 0.063(3) 0.027(3) -0.010(3) 0.002(2)
C27 0.059(3) 0.043(3) 0.050(3) 0.023(2) 0.002(2) 0.003(2)
N1 0.059(3) 0.072(3) 0.062(3) 0.032(2) 0.007(2) 0.014(2)
N2 0.075(3) 0.083(3) 0.055(3) 0.034(3) 0.009(2) 0.015(2)
N3 0.063(3) 0.075(3) 0.065(3) 0.038(3) 0.011(2) -0.002(2)
N4 0.054(3) 0.058(2) 0.053(2) 0.031(2) 0.002(2) 0.0061(19)
N5 0.056(3) 0.058(3) 0.046(2) 0.026(2) 0.0079(19) 0.0075(19)
N6 0.054(3) 0.047(2) 0.048(2) 0.0217(19) -0.0041(19) 0.0009(18)
N7 0.101(4) 0.096(4) 0.059(3) 0.034(3) -0.003(3) 0.000(3)
N8 0.089(3) 0.056(3) 0.057(3) 0.030(2) -0.003(2) 0.008(2)
N9 0.070(3) 0.056(3) 0.051(2) 0.022(2) -0.007(2) -0.007(2)
O1 0.153(5) 0.098(3) 0.052(3) 0.023(2) 0.010(3) 0.017(3)
O2 0.073(2) 0.064(2) 0.072(2) 0.042(2) -0.0077(19) 0.0023(18)
O3 0.074(2) 0.052(2) 0.061(2) 0.0279(18) -0.0068(18) -0.0064(18)
O1W 0.078(3) 0.055(2) 0.052(2) 0.0255(18) 0.0028(18) 0.0037(18)
O5W 0.120(4) 0.083(3) 0.113(4) 0.060(3) 0.027(3) 0.014(3)

loop_
_atom_type_symbol
_atom_type_description
_atom_type_scat_dispersion_real
_atom_type_scat_dispersion_imag
_atom_type_scat_source
C C 0.0033 0.0016 'International Tables Vol C Tables 4.2.6.8 and 6.1.1.4'
H H 0.0000 0.0000 'International Tables Vol C Tables 4.2.6.8 and 6.1.1.4'
N N 0.0061 0.0033 'International Tables Vol C Tables 4.2.6.8 and 6.1.1.4'
O O 0.0106 0.0060 'International Tables Vol C Tables 4.2.6.8 and 6.1.1.4'

loop_
_geom_angle_atom_site_label_1
_geom_angle_atom_site_label_2
_geom_angle_atom_site_label_3
_geom_angle
N1 C1 C2 122.1(5)
N1 C1 C21 115.8(4)
C2 C1 C21 122.0(5)
C1 C2 C3 119.6(6)
C1 C2 H2 120.2
C3 C2 H2 120.2
C4 C3 C2 119.1(6)
C4 C3 H3 120.4
C2 C3 H3 120.4
C3 C4 C5 118.9(6)
C3 C4 H4 120.5
C5 C4 H4 120.5
N1 C5 C4 122.4(6)
N1 C5 C6 115.6(5)
C4 C5 C6 121.8(6)
N2 C6 C5 111.4(5)
N2 C6 H6A 109.3
C5 C6 H6A 109.3
N2 C6 H6B 109.3
C5 C6 H6B 109.3
H6A C6 H6B 108.0
N2 C7 C8 113.1(5)
N2 C7 H7A 109.0
C8 C7 H7A 109.0
N2 C7 H7B 109.0
C8 C7 H7B 109.0
H7A C7 H7B 107.8
N3 C8 C9 122.5(6)
N3 C8 C7 117.3(5)
C9 C8 C7 120.2(6)
C10 C9 C8 119.0(6)
C10 C9 H9 120.5
C8 C9 H9 120.5
C9 C10 C11 119.1(6)
C9 C10 H10 120.4
C11 C10 H10 120.4
C12 C11 C10 119.2(6)
C12 C11 H11 120.4
C10 C11 H11 120.4
N3 C12 C11 122.4(5)
N3 C12 C13 117.0(4)
C11 C12 C13 120.6(5)
N4 C13 C12 111.6(4)
N4 C13 H13A 109.3
C12 C13 H13A 109.3
N4 C13 H13B 109.3
C12 C13 H13B 109.3
H13A C13 H13B 108.0
N4 C14 C15 114.2(4)
N4 C14 H14A 108.7
C15 C14 H14A 108.7
N4 C14 H14B 108.7
C15 C14 H14B 108.7
H14A C14 H14B 107.6
N5 C15 C16 122.5(5)
N5 C15 C14 118.0(4)
C16 C15 C14 119.5(5)
C17 C16 C15 118.3(5)
C17 C16 H16 120.9
C15 C16 H16 120.9
C18 C17 C16 119.8(5)
C18 C17 H17 120.1
C16 C17 H17 120.1
C17 C18 C19 118.9(5)
C17 C18 H18 120.5
C19 C18 H18 120.5
N5 C19 C18 122.6(5)
N5 C19 C20 117.6(4)
C18 C19 C20 119.8(5)
N6 C20 C19 114.6(4)
N6 C20 H20A 108.6
C19 C20 H20A 108.6
N6 C20 H20B 108.6
C19 C20 H20B 108.6
H20A C20 H20B 107.6
N6 C21 C1 110.6(4)
N6 C21 H21A 109.5
C1 C21 H21A 109.5
N6 C21 H21B 109.5
C1 C21 H21B 109.5
H21A C21 H21B 108.1
N2 C22 C23 114.3(5)
N2 C22 H22A 108.7
C23 C22 H22A 108.7
N2 C22 H22B 108.7
C23 C22 H22B 108.7
H22A C22 H22B 107.6
O1 C23 N7 122.1(7)
O1 C23 C22 120.2(7)
N7 C23 C22 117.7(6)
N4 C24 C25 114.6(4)
N4 C24 H24A 108.6
C25 C24 H24A 108.6
N4 C24 H24B 108.6
C25 C24 H24B 108.6
H24A C24 H24B 107.6
O2 C25 N8 122.2(5)
O2 C25 C24 120.2(5)
N8 C25 C24 117.6(4)
N6 C26 C27 114.1(4)
N6 C26 H26A 108.7
C27 C26 H26A 108.7
N6 C26 H26B 108.7
C27 C26 H26B 108.7
H26A C26 H26B 107.6
O3 C27 N9 122.4(4)
O3 C27 C26 121.3(4)
N9 C27 C26 116.3(4)
C5 N1 C1 117.7(5)
C22 N2 C6 110.8(5)
C22 N2 C7 108.7(5)
C6 N2 C7 110.0(5)
C8 N3 C12 117.9(5)
C24 N4 C13 112.5(4)
C24 N4 C14 110.3(4)
C13 N4 C14 112.9(4)
C19 N5 C15 117.9(4)
C26 N6 C20 109.0(4)
C26 N6 C21 112.4(4)
C20 N6 C21 111.6(4)
C23 N7 H7C 120.0
C23 N7 H7D 120.0
H7C N7 H7D 120.0
C25 N8 H8A 120.0
C25 N8 H8B 120.0
H8A N8 H8B 120.0
C27 N9 H9A 120.0
C27 N9 H9B 120.0
H9A N9 H9B 120.0
H1W O1W H2W 82(8)

loop_
_geom_bond_atom_site_label_1
_geom_bond_atom_site_label_2
_geom_bond_distance
C1 N1 1.344(7)
C1 C2 1.354(7)
C1 C21 1.512(7)
C2 C3 1.375(9)
C2 H2 0.9300
C3 C4 1.347(9)
C3 H3 0.9300
C4 C5 1.383(8)
C4 H4 0.9300
C5 N1 1.333(7)
C5 C6 1.518(8)
C6 N2 1.452(7)
C6 H6A 0.9700
C6 H6B 0.9700
C7 N2 1.451(7)
C7 C8 1.523(9)
C7 H7A 0.9700
C7 H7B 0.9700
C8 N3 1.332(7)
C8 C9 1.389(8)
C9 C10 1.359(10)
C9 H9 0.9300
C10 C11 1.378(9)
C10 H10 0.9300
C11 C12 1.371(8)
C11 H11 0.9300
C12 N3 1.345(7)
C12 C13 1.489(7)
C13 N4 1.449(6)
C13 H13A 0.9700
C13 H13B 0.9700
C14 N4 1.461(7)
C14 C15 1.494(7)
C14 H14A 0.9700
C14 H14B 0.9700
C15 N5 1.337(6)
C15 C16 1.393(7)
C16 C17 1.372(8)
C16 H16 0.9300
C17 C18 1.359(8)
C17 H17 0.9300
C18 C19 1.385(7)
C18 H18 0.9300
C19 N5 1.336(6)
C19 C20 1.501(7)
C20 N6 1.458(6)
C20 H20A 0.9700
C20 H20B 0.9700
C21 N6 1.471(6)
C21 H21A 0.9700
C21 H21B 0.9700
C22 N2 1.445(8)
C22 C23 1.500(10)
C22 H22A 0.9700
C22 H22B 0.9700
C23 O1 1.235(7)
C23 N7 1.326(8)
C24 N4 1.434(6)
C24 C25 1.497(7)
C24 H24A 0.9700
C24 H24B 0.9700
C25 O2 1.234(6)
C25 N8 1.305(6)
C26 N6 1.445(6)
C26 C27 1.484(7)
C26 H26A 0.9700
C26 H26B 0.9700
C27 O3 1.233(5)
C27 N9 1.314(6)
N7 H7C 0.8600
N7 H7D 0.8600
N8 H8A 0.8600
N8 H8B 0.8600
N9 H9A 0.8600
N9 H9B 0.8600
O1W H1W 1.04(7)
O1W H2W 1.04(7)

loop_
_geom_torsion_atom_site_label_1
_geom_torsion_atom_site_label_2
_geom_torsion_atom_site_label_3
_geom_torsion_atom_site_label_4
_geom_torsion
N1 C1 C2 C3 -4.4(9)
C21 C1 C2 C3 177.5(5)
C1 C2 C3 C4 2.7(10)
C2 C3 C4 C5 0.3(10)
C3 C4 C5 N1 -1.8(10)
C3 C4 C5 C6 173.8(6)
N1 C5 C6 N2 -64.6(7)
C4 C5 C6 N2 119.5(6)
N2 C7 C8 N3 -50.7(7)
N2 C7 C8 C9 130.1(6)
N3 C8 C9 C10 -1.2(10)
C7 C8 C9 C10 178.0(6)
C8 C9 C10 C11 0.1(10)
C9 C10 C11 C12 0.9(10)
C10 C11 C12 N3 -1.1(9)
C10 C11 C12 C13 180.0(5)
N3 C12 C13 N4 -49.6(6)
C11 C12 C13 N4 129.4(5)
N4 C14 C15 N5 -67.0(6)
N4 C14 C15 C16 114.6(5)
N5 C15 C16 C17 -0.4(8)
C14 C15 C16 C17 177.9(5)
C15 C16 C17 C18 -1.4(9)
C16 C17 C18 C19 1.8(9)
C17 C18 C19 N5 -0.5(8)
C17 C18 C19 C20 -178.9(5)
N5 C19 C20 N6 69.1(6)
C18 C19 C20 N6 -112.4(5)
N1 C1 C21 N6 72.8(6)
C2 C1 C21 N6 -108.9(6)
N2 C22 C23 O1 150.3(7)
N2 C22 C23 N7 -31.8(9)
N4 C24 C25 O2 167.7(4)
N4 C24 C25 N8 -13.9(7)
N6 C26 C27 O3 -153.7(5)
N6 C26 C27 N9 28.6(7)
C4 C5 N1 C1 0.2(8)
C6 C5 N1 C1 -175.7(5)
C2 C1 N1 C5 2.9(8)
C21 C1 N1 C5 -178.8(4)
C23 C22 N2 C6 167.9(6)
C23 C22 N2 C7 -71.0(8)
C5 C6 N2 C22 -77.7(6)
C5 C6 N2 C7 162.0(5)
C8 C7 N2 C22 -179.8(5)
C8 C7 N2 C6 -58.2(6)
C9 C8 N3 C12 1.0(8)
C7 C8 N3 C12 -178.2(5)
C11 C12 N3 C8 0.1(8)
C13 C12 N3 C8 179.1(5)
C25 C24 N4 C13 143.0(5)
C25 C24 N4 C14 -90.0(5)
C12 C13 N4 C24 -59.9(6)
C12 C13 N4 C14 174.6(4)
C15 C14 N4 C24 178.9(4)
C15 C14 N4 C13 -54.2(6)
C18 C19 N5 C15 -1.2(7)
C20 C19 N5 C15 177.2(4)
C16 C15 N5 C19 1.7(7)
C14 C15 N5 C19 -176.7(4)
C27 C26 N6 C20 82.7(5)
C27 C26 N6 C21 -153.0(4)
C19 C20 N6 C26 -178.2(4)
C19 C20 N6 C21 57.1(5)
C1 C21 N6 C26 65.1(5)
C1 C21 N6 C20 -172.1(4)
